data_4108786
loop_
_publ_author_name
'Peter F. Kaiser'
'Jonathan M. White'
'Craig A. Hutton'

_publ_section_title
;
 Enantioselective Preparation of a Stable Boronate Complex Stereogenic
 Only at Boron
;
_journal_name_full 'Journal of the American Chemical Society'
_journal_page_first 16450
_journal_page_last 16451
_journal_paper_doi 10.1021/ja8044629
_journal_volume 130
_journal_year 2008
_chemical_formula_sum 'C25 H18 B N O3'
_chemical_formula_weight 391.21
_chemical_name_systematic
;
 ?
;
_space_group_IT_number 2
_symmetry_cell_setting triclinic
_symmetry_space_group_name_Hall '-P 1'
_symmetry_space_group_name_H-M 'P -1'
_atom_sites_solution_hydrogens geom
_atom_sites_solution_primary direct
_atom_sites_solution_secondary difmap
_audit_creation_method SHELXL-97
_cell_angle_alpha 99.372(10)
_cell_angle_beta 95.847(9)
_cell_angle_gamma 98.583(12)
_cell_formula_units_Z 2
_cell_length_a 5.936(3)
_cell_length_b 10.222(5)
_cell_length_c 16.668(9)
_cell_measurement_reflns_used 720
_cell_measurement_temperature 130(2)
_cell_measurement_theta_max 20.96
_cell_measurement_theta_min 2.50
_cell_volume 978.4(9)
_computing_structure_refinement 'SHELXL-97 (Sheldrick, 1997)'
_diffrn_ambient_temperature 130(2)
_diffrn_measured_fraction_theta_full 0.971
_diffrn_measured_fraction_theta_max 0.971
_diffrn_measurement_device_type 'CCD area detector'
_diffrn_measurement_method 'phi and omega scans'
_diffrn_radiation_monochromator graphite
_diffrn_radiation_source 'fine-focus sealed tube'
_diffrn_radiation_type MoK\a
_diffrn_radiation_wavelength 0.71073
_diffrn_reflns_av_R_equivalents 0.0777
_diffrn_reflns_av_sigmaI/netI 0.1297
_diffrn_reflns_limit_h_max 7
_diffrn_reflns_limit_h_min -4
_diffrn_reflns_limit_k_max 12
_diffrn_reflns_limit_k_min -8
_diffrn_reflns_limit_l_max 19
_diffrn_reflns_limit_l_min -19
_diffrn_reflns_number 4521
_diffrn_reflns_theta_full 24.99
_diffrn_reflns_theta_max 24.99
_diffrn_reflns_theta_min 1.25
_exptl_absorpt_coefficient_mu 0.086
_exptl_absorpt_correction_type none
_exptl_crystal_colour yellow
_exptl_crystal_density_diffrn 1.328
_exptl_crystal_description rod
_exptl_crystal_F_000 408
_exptl_crystal_size_max 0.30
_exptl_crystal_size_mid 0.10
_exptl_crystal_size_min 0.06
_refine_diff_density_max 0.192
_refine_diff_density_min -0.203
_refine_diff_density_rms 0.051
_refine_ls_extinction_method none
_refine_ls_goodness_of_fit_ref 0.845
_refine_ls_hydrogen_treatment mixed
_refine_ls_matrix_type full
_refine_ls_number_parameters 271
_refine_ls_number_reflns 3333
_refine_ls_number_restraints 0
_refine_ls_restrained_S_all 0.845
_refine_ls_R_factor_all 0.1157
_refine_ls_R_factor_gt 0.0592
_refine_ls_shift/su_max 0.000
_refine_ls_shift/su_mean 0.000
_refine_ls_structure_factor_coef Fsqd
_refine_ls_weighting_details 'calc w=1/[\s^2^(Fo^2^)+(0.0434P)^2^+0.0000P] where P=(Fo^2^+2Fc^2^)/3'
_refine_ls_weighting_scheme calc
_refine_ls_wR_factor_gt 0.1210
_refine_ls_wR_factor_ref 0.1370
_reflns_number_gt 1781
_reflns_number_total 3333
_reflns_threshold_expression >2sigma(I)
_cod_data_source_file ja8044629_si_002.cif
_cod_data_source_block jmwpk2
_cod_original_cell_volume 978.3(8)
_cod_original_sg_symbol_H-M 'P -1 '
_cod_database_code 4108786

loop_
_symmetry_equiv_pos_as_xyz
'x, y, z'
'-x, -y, -z'

loop_
_atom_site_label
_atom_site_type_symbol
_atom_site_fract_x
_atom_site_fract_y
_atom_site_fract_z
_atom_site_U_iso_or_equiv
_atom_site_adp_type
_atom_site_occupancy
_atom_site_symmetry_multiplicity
_atom_site_calc_flag
_atom_site_refinement_flags
C1 C -0.1085(6) 0.5213(3) 0.26363(19) 0.0316(8) Uani 1 1 d .
C2 C 0.0364(5) 0.4263(3) 0.26766(18) 0.0305(8) Uani 1 1 d .
C3 C 0.0401(6) 0.3543(3) 0.33512(19) 0.0318(8) Uani 1 1 d .
C4 C 0.2015(6) 0.2699(3) 0.3514(2) 0.0386(9) Uani 1 1 d .
H4 H 0.3088 0.2527 0.3141 0.046 Uiso 1 1 calc R
C5 C 0.2048(6) 0.2131(3) 0.4197(2) 0.0447(9) Uani 1 1 d .
H5 H 0.3164 0.1579 0.4294 0.054 Uiso 1 1 calc R
C6 C 0.0477(7) 0.2337(4) 0.4765(2) 0.0493(10) Uani 1 1 d .
H6 H 0.0509 0.1922 0.5235 0.059 Uiso 1 1 calc R
C7 C -0.1081(6) 0.3141(3) 0.4623(2) 0.0435(9) Uani 1 1 d .
H7 H -0.2144 0.3287 0.5004 0.052 Uiso 1 1 calc R
C8 C -0.1181(6) 0.3762(3) 0.3939(2) 0.0356(8) Uani 1 1 d .
C9 C -0.2762(6) 0.4652(3) 0.3811(2) 0.0396(9) Uani 1 1 d .
H9 H -0.3883 0.4752 0.4175 0.047 Uiso 1 1 calc R
C10 C -0.2731(6) 0.5354(3) 0.3198(2) 0.0398(9) Uani 1 1 d .
H10 H -0.3805 0.5944 0.3137 0.048 Uiso 1 1 calc R
C11 C 0.2038(6) 0.2632(3) 0.16403(18) 0.0317(8) Uani 1 1 d .
C12 C 0.4062(6) 0.2413(3) 0.13139(19) 0.0373(9) Uani 1 1 d .
H12 H 0.5285 0.3141 0.1346 0.045 Uiso 1 1 calc R
C13 C 0.4271(6) 0.1119(3) 0.0942(2) 0.0440(9) Uani 1 1 d .
H13 H 0.5627 0.0969 0.0709 0.053 Uiso 1 1 calc R
C14 C 0.2520(7) 0.0062(3) 0.0911(2) 0.0474(10) Uani 1 1 d .
H14 H 0.2679 -0.0818 0.0662 0.057 Uiso 1 1 calc R
C15 C 0.0522(7) 0.0267(3) 0.1242(2) 0.0460(10) Uani 1 1 d .
H15 H -0.0692 -0.0465 0.1215 0.055 Uiso 1 1 calc R
C16 C 0.0312(6) 0.1554(3) 0.1614(2) 0.0380(9) Uani 1 1 d .
H16 H -0.1038 0.1694 0.1853 0.046 Uiso 1 1 calc R
C17 C 0.3041(6) 0.7490(3) 0.24878(19) 0.0334(8) Uani 1 1 d .
C18 C 0.5101(6) 0.8101(3) 0.2287(2) 0.0441(10) Uani 1 1 d .
H18 H 0.5434 0.7880 0.1741 0.053 Uiso 1 1 calc R
C19 C 0.6711(7) 0.9026(4) 0.2853(2) 0.0544(11) Uani 1 1 d .
H19 H 0.8115 0.9418 0.2696 0.065 Uiso 1 1 calc R
C20 C 0.6216(7) 0.9363(4) 0.3651(2) 0.0556(11) Uani 1 1 d .
H20 H 0.7279 0.9997 0.4044 0.067 Uiso 1 1 calc R
C21 C 0.4193(7) 0.8780(4) 0.3870(2) 0.0551(11) Uani 1 1 d .
H21 H 0.3873 0.8998 0.4418 0.066 Uiso 1 1 calc R
C22 C 0.2607(6) 0.7874(3) 0.3298(2) 0.0423(9) Uani 1 1 d .
H22 H 0.1193 0.7503 0.3458 0.051 Uiso 1 1 calc R
C23 C 0.1672(5) 0.4009(3) 0.19722(18) 0.0263(7) Uani 1 1 d .
C24 C 0.2071(6) 0.6072(3) 0.0465(2) 0.0358(8) Uani 1 1 d .
C25 C 0.3031(6) 0.4968(3) 0.08044(18) 0.0366(9) Uani 1 1 d .
H25A H 0.2452 0.4085 0.0446 0.044 Uiso 1 1 calc R
H25B H 0.4732 0.5135 0.0863 0.044 Uiso 1 1 calc R
N1 N 0.2208(4) 0.5015(2) 0.16066(15) 0.0293(6) Uani 1 1 d .
O1 O -0.0995(4) 0.6029(2) 0.20830(13) 0.0353(6) Uani 1 1 d .
O2 O 0.1051(4) 0.6793(2) 0.10155(12) 0.0371(6) Uani 1 1 d .
O3 O 0.2193(4) 0.6294(2) -0.02184(14) 0.0466(7) Uani 1 1 d .
B1 B 0.1290(7) 0.6392(4) 0.1831(2) 0.0333(9) Uani 1 1 d .

loop_
_atom_site_aniso_label
_atom_site_aniso_U_11
_atom_site_aniso_U_22
_atom_site_aniso_U_33
_atom_site_aniso_U_23
_atom_site_aniso_U_13
_atom_site_aniso_U_12
C1 0.032(2) 0.0274(19) 0.031(2) 0.0016(15) 0.0020(15) -0.0031(15)
C2 0.034(2) 0.0248(19) 0.0307(19) 0.0005(14) 0.0033(15) 0.0029(15)
C3 0.035(2) 0.0255(19) 0.0294(19) 0.0010(14) 0.0013(15) -0.0054(15)
C4 0.044(2) 0.038(2) 0.035(2) 0.0078(16) 0.0066(17) 0.0044(18)
C5 0.047(2) 0.039(2) 0.047(2) 0.0128(18) 0.0015(19) 0.0021(18)
C6 0.064(3) 0.044(2) 0.036(2) 0.0097(18) 0.003(2) -0.003(2)
C7 0.052(3) 0.039(2) 0.036(2) 0.0014(17) 0.0143(18) -0.0060(19)
C8 0.042(2) 0.030(2) 0.031(2) 0.0018(15) 0.0063(16) -0.0031(16)
C9 0.038(2) 0.036(2) 0.041(2) 0.0016(17) 0.0147(17) -0.0043(17)
C10 0.035(2) 0.039(2) 0.043(2) 0.0007(17) 0.0079(17) 0.0050(17)
C11 0.036(2) 0.028(2) 0.0289(19) 0.0001(14) 0.0041(16) 0.0054(16)
C12 0.039(2) 0.033(2) 0.039(2) 0.0036(16) 0.0066(17) 0.0023(16)
C13 0.050(2) 0.040(2) 0.042(2) 0.0011(17) 0.0095(19) 0.0120(19)
C14 0.068(3) 0.027(2) 0.045(2) 0.0006(17) 0.010(2) 0.010(2)
C15 0.059(3) 0.028(2) 0.048(2) 0.0046(17) 0.008(2) 0.0005(18)
C16 0.037(2) 0.033(2) 0.041(2) 0.0016(16) 0.0087(17) 0.0000(17)
C17 0.043(2) 0.0222(18) 0.036(2) 0.0029(14) 0.0050(17) 0.0107(16)
C18 0.055(3) 0.038(2) 0.038(2) 0.0076(17) 0.0095(19) 0.0004(19)
C19 0.050(3) 0.045(2) 0.064(3) 0.009(2) 0.009(2) -0.0073(19)
C20 0.066(3) 0.037(2) 0.051(3) -0.0034(19) -0.005(2) -0.012(2)
C21 0.072(3) 0.045(2) 0.038(2) -0.0076(18) 0.008(2) -0.006(2)
C22 0.047(2) 0.036(2) 0.039(2) -0.0008(16) 0.0057(18) -0.0003(17)
C23 0.0218(18) 0.0259(19) 0.0285(18) 0.0043(15) -0.0023(14) -0.0001(14)
C24 0.041(2) 0.032(2) 0.033(2) 0.0107(16) 0.0038(17) -0.0017(16)
C25 0.047(2) 0.033(2) 0.0304(19) 0.0088(15) 0.0099(17) 0.0046(17)
N1 0.0301(16) 0.0263(16) 0.0284(15) 0.0007(12) 0.0014(12) 0.0014(12)
O1 0.0388(15) 0.0294(13) 0.0385(14) 0.0075(10) 0.0055(11) 0.0067(11)
O2 0.0511(16) 0.0313(14) 0.0306(13) 0.0074(10) 0.0060(11) 0.0098(11)
O3 0.0574(18) 0.0518(16) 0.0328(15) 0.0139(12) 0.0091(12) 0.0072(13)
B1 0.036(2) 0.031(2) 0.034(2) 0.0072(17) 0.0037(18) 0.0061(18)

loop_
_atom_type_symbol
_atom_type_description
_atom_type_scat_dispersion_real
_atom_type_scat_dispersion_imag
_atom_type_scat_source
C C 0.0033 0.0016 'International Tables Vol C Tables 4.2.6.8 and 6.1.1.4'
H H 0.0000 0.0000 'International Tables Vol C Tables 4.2.6.8 and 6.1.1.4'
N N 0.0061 0.0033 'International Tables Vol C Tables 4.2.6.8 and 6.1.1.4'
O O 0.0106 0.0060 'International Tables Vol C Tables 4.2.6.8 and 6.1.1.4'
B B 0.0013 0.0007 'International Tables Vol C Tables 4.2.6.8 and 6.1.1.4'

loop_
_geom_angle_atom_site_label_1
_geom_angle_atom_site_label_2
_geom_angle_atom_site_label_3
_geom_angle
O1 C1 C2 122.3(3)
O1 C1 C10 117.3(3)
C2 C1 C10 120.3(3)
C1 C2 C3 119.6(3)
C1 C2 C23 115.8(3)
C3 C2 C23 124.4(3)
C4 C3 C8 116.9(3)
C4 C3 C2 124.3(3)
C8 C3 C2 118.7(3)
C5 C4 C3 120.9(3)
C4 C5 C6 121.9(4)
C7 C6 C5 118.3(4)
C6 C7 C8 122.4(3)
C7 C8 C9 122.0(3)
C7 C8 C3 119.6(3)
C9 C8 C3 118.3(3)
C10 C9 C8 122.6(3)
C9 C10 C1 120.0(3)
C16 C11 C12 119.3(3)
C16 C11 C23 119.5(3)
C12 C11 C23 121.1(3)
C13 C12 C11 119.7(3)
C14 C13 C12 120.1(3)
C13 C14 C15 120.6(3)
C14 C15 C16 119.4(3)
C11 C16 C15 120.9(3)
C18 C17 C22 116.3(3)
C18 C17 B1 121.3(3)
C22 C17 B1 122.3(3)
C17 C18 C19 122.9(3)
C20 C19 C18 118.7(4)
C21 C20 C19 119.9(3)
C20 C21 C22 120.6(4)
C21 C22 C17 121.6(3)
N1 C23 C2 116.2(3)
N1 C23 C11 122.2(3)
C2 C23 C11 121.0(3)
O3 C24 O2 123.4(3)
O3 C24 C25 124.9(3)
O2 C24 C25 111.6(3)
N1 C25 C24 103.9(2)
C23 N1 C25 127.0(3)
C23 N1 B1 122.2(3)
C25 N1 B1 108.1(2)
C1 O1 B1 115.2(3)
C24 O2 B1 113.2(3)
O1 B1 O2 110.0(3)
O1 B1 N1 105.6(3)
O2 B1 N1 100.4(2)
O1 B1 C17 114.7(3)
O2 B1 C17 111.8(3)
N1 B1 C17 113.2(3)

loop_
_geom_bond_atom_site_label_1
_geom_bond_atom_site_label_2
_geom_bond_distance
C1 O1 1.340(4)
C1 C2 1.395(4)
C1 C10 1.427(4)
C2 C3 1.440(4)
C2 C23 1.481(4)
C3 C4 1.417(4)
C3 C8 1.439(4)
C4 C5 1.359(4)
C5 C6 1.408(5)
C6 C7 1.354(5)
C7 C8 1.393(5)
C8 C9 1.425(5)
C9 C10 1.342(5)
C11 C16 1.380(4)
C11 C12 1.401(4)
C11 C23 1.482(4)
C12 C13 1.395(4)
C13 C14 1.373(5)
C14 C15 1.387(4)
C15 C16 1.389(4)
C17 C18 1.386(5)
C17 C22 1.404(4)
C17 B1 1.600(5)
C18 C19 1.398(5)
C19 C20 1.392(5)
C20 C21 1.370(5)
C21 C22 1.387(5)
C23 N1 1.294(4)
C24 O3 1.203(4)
C24 O2 1.334(4)
C24 C25 1.502(4)
C25 N1 1.466(4)
N1 B1 1.587(4)
O1 B1 1.473(4)
O2 B1 1.481(4)
